data_7226423
loop_
_publ_author_name
'Rong, Jiewei'
'Zhang, Wenwei'
'Bai, Junfeng'

_publ_section_title
;
 Highly thermostable lanthanide(iii) MOFs constructed from
 4,4&#x2032;,4&#x2032;&#x2032;-s-triazine-2,4,6-triyl-tribenzoate ligand:
 synthesis, structure, and tunable white-light emission
;
_journal_issue 40
_journal_name_full CrystEngComm
_journal_page_first 7728
_journal_paper_doi 10.1039/C6CE01585A
_journal_volume 18
_journal_year 2016
_chemical_formula_sum 'C59 H58 Gd2 N6 O18 S5'
_chemical_formula_weight 1613.91
_chemical_name_systematic
; 
 ? 
;
_space_group_IT_number 2
_symmetry_cell_setting triclinic
_symmetry_space_group_name_Hall '-P 1'
_symmetry_space_group_name_H-M 'P -1'
_atom_sites_solution_hydrogens geom
_atom_sites_solution_primary direct
_atom_sites_solution_secondary difmap
_audit_creation_method SHELXL-97
_audit_update_record
;
2016-03-29 deposited with the CCDC.
2016-08-31 downloaded from the CCDC.
;
_cell_angle_alpha 109.6540(10)
_cell_angle_beta 111.3560(10)
_cell_angle_gamma 96.9450(10)
_cell_formula_units_Z 2
_cell_length_a 16.0579(7)
_cell_length_b 16.2365(7)
_cell_length_c 17.1282(8)
_cell_measurement_reflns_used 2879
_cell_measurement_temperature 296(2)
_cell_measurement_theta_max 25.49
_cell_measurement_theta_min 1.28
_cell_volume 3763.0(3)
_computing_cell_refinement 'Bruker SMART'
_computing_data_collection 'Bruker SMART'
_computing_data_reduction 'Bruker SAINT'
_computing_molecular_graphics 'Bruker SHELXTL'
_computing_publication_material 'Bruker SHELXTL'
_computing_structure_refinement 'Bruker SHELXTL'
_computing_structure_solution 'Bruker SHELXTL'
_diffrn_ambient_temperature 296(2)
_diffrn_measured_fraction_theta_full 0.985
_diffrn_measured_fraction_theta_max 0.985
_diffrn_measurement_device_type 'CCD area detector'
_diffrn_measurement_method 'phi and omega scans'
_diffrn_radiation_monochromator graphite
_diffrn_radiation_source 'fine-focus sealed tube'
_diffrn_radiation_type MoK\a
_diffrn_radiation_wavelength 0.71073
_diffrn_reflns_av_R_equivalents 0.0234
_diffrn_reflns_av_sigmaI/netI 0.0569
_diffrn_reflns_limit_h_max 20
_diffrn_reflns_limit_h_min -21
_diffrn_reflns_limit_k_max 21
_diffrn_reflns_limit_k_min -21
_diffrn_reflns_limit_l_max 22
_diffrn_reflns_limit_l_min -22
_diffrn_reflns_number 27441
_diffrn_reflns_theta_full 28.35
_diffrn_reflns_theta_max 28.35
_diffrn_reflns_theta_min 1.40
_exptl_absorpt_coefficient_mu 1.949
_exptl_absorpt_correction_T_max 0.6850
_exptl_absorpt_correction_T_min 0.6113
_exptl_absorpt_correction_type multi-scan
_exptl_absorpt_process_details sadabs
_exptl_crystal_density_diffrn 1.424
_exptl_crystal_density_method 'not measured'
_exptl_crystal_F_000 1612
_exptl_crystal_size_max 0.28
_exptl_crystal_size_mid 0.25
_exptl_crystal_size_min 0.21
_platon_squeeze_details
;
;
_refine_diff_density_max 2.726
_refine_diff_density_min -1.813
_refine_diff_density_rms 0.207
_refine_ls_extinction_method none
_refine_ls_goodness_of_fit_ref 1.105
_refine_ls_hydrogen_treatment constr
_refine_ls_matrix_type full
_refine_ls_number_parameters 822
_refine_ls_number_reflns 18557
_refine_ls_number_restraints 126
_refine_ls_restrained_S_all 1.110
_refine_ls_R_factor_all 0.0757
_refine_ls_R_factor_gt 0.0545
_refine_ls_shift/su_max 0.004
_refine_ls_shift/su_mean 0.000
_refine_ls_structure_factor_coef Fsqd
_refine_ls_weighting_details 'calc w=1/[\s^2^(Fo^2^)+(0.1199P)^2^+0.0000P] where P=(Fo^2^+2Fc^2^)/3'
_refine_ls_weighting_scheme calc
_refine_ls_wR_factor_gt 0.1762
_refine_ls_wR_factor_ref 0.1931
_reflns_number_gt 13467
_reflns_number_total 18557
_reflns_threshold_expression >2sigma(I)
_cod_data_source_file c6ce01585a2.cif
_cod_data_source_block gd
_cod_depositor_comments
;
The following automatic conversions were performed:

'_symmetry_cell_setting' value 'Triclinic' changed to 'triclinic'
according to
/usr/data/users/saulius/crontab/automatic-downloads/rss-feeds/RSC/lib/dictionaries/cif_core.dic
dictionary named 'cif_core.dic' version 2.4.2 from 2011-04-26.

Automatic conversion script
Id: cif_fix_values 4268 2015-11-12 08:31:59Z antanas 

 Adding full bibliography for 7226417--7226424.cif.
;
_cod_original_cell_volume 3762.9(3)
_cod_original_sg_symbol_H-M 'P-1   '
_cod_database_code 7226423

loop_
_symmetry_equiv_pos_as_xyz
'x, y, z'
'-x, -y, -z'

loop_
_atom_site_label
_atom_site_type_symbol
_atom_site_fract_x
_atom_site_fract_y
_atom_site_fract_z
_atom_site_U_iso_or_equiv
_atom_site_adp_type
_atom_site_occupancy
_atom_site_symmetry_multiplicity
_atom_site_calc_flag
_atom_site_refinement_flags
Gd1 Gd 0.690519(18) 0.19346(2) 1.394021(19) 0.03024(10) Uani 1 1 d .
Gd2 Gd -0.310159(17) -0.322214(19) 0.362797(18) 0.02662(9) Uani 1 1 d .
S1 S 0.76398(17) 0.01575(16) 1.45927(19) 0.0781(8) Uani 1 1 d U
S3 S 0.68927(14) 0.42286(13) 1.50521(13) 0.0492(4) Uani 1 1 d U
S4 S -0.07049(12) -0.32717(15) 0.46360(14) 0.0507(5) Uani 1 1 d U
S5 S -0.35139(17) -0.55482(15) 0.18934(19) 0.0741(7) Uani 1 1 d U
S6 S -0.47343(11) -0.21901(12) 0.42009(12) 0.0425(4) Uani 1 1 d U
O1 O 0.5462(3) 0.0744(4) 1.3603(3) 0.0480(12) Uani 1 1 d .
O2 O 0.5325(3) 0.1575(4) 1.2810(4) 0.0543(14) Uani 1 1 d .
O3 O -0.2245(3) -0.2016(3) 1.3401(3) 0.0417(11) Uani 1 1 d .
O4 O -0.2955(3) -0.3322(4) 1.2207(3) 0.0482(12) Uani 1 1 d .
O5 O -0.2708(3) -0.3216(3) 0.5146(3) 0.0336(9) Uani 1 1 d .
O6 O -0.1838(3) -0.2006(3) 0.5244(3) 0.0374(10) Uani 1 1 d .
O7 O 0.7014(3) 0.2470(4) 1.2783(4) 0.0506(13) Uani 1 1 d .
O8 O 0.8340(3) 0.2524(4) 1.3819(3) 0.0539(14) Uani 1 1 d .
O9 O 1.5430(3) 0.5971(3) 1.3546(3) 0.0320(9) Uani 1 1 d .
O10 O 1.5315(3) 0.6320(3) 1.2388(3) 0.0351(9) Uani 1 1 d .
O11 O 0.8061(3) 0.3010(3) 0.5493(3) 0.0343(9) Uani 1 1 d .
O12 O 0.6793(3) 0.2243(3) 0.5433(3) 0.0391(10) Uani 1 1 d .
O13 O 0.7802(3) 0.1105(4) 1.4611(4) 0.0541(13) Uani 1 1 d .
O14 O 0.6826(5) 0.0647(4) 1.2674(4) 0.0689(16) Uani 1 1 d U
H14A H 0.7052 0.0261 1.2943 0.083 Uiso 1 1 calc R
O15 O 0.6460(3) 0.3322(3) 1.4258(3) 0.0479(12) Uani 1 1 d .
O16 O -0.1664(3) -0.3591(4) 0.3889(3) 0.0479(12) Uani 1 1 d .
O17 O -0.3400(3) -0.4832(3) 0.2805(4) 0.0520(13) Uani 1 1 d .
O18 O -0.3790(3) -0.2057(3) 0.4176(3) 0.0408(10) Uani 1 1 d .
N1 N 0.0596(3) -0.1083(4) 1.1317(3) 0.0342(11) Uani 1 1 d .
N2 N -0.0759(3) -0.1737(4) 0.9909(3) 0.0328(11) Uani 1 1 d .
N3 N 0.0635(3) -0.0925(4) 1.0001(3) 0.0332(11) Uani 1 1 d .
N4 N 1.0632(3) 0.3982(4) 1.1511(3) 0.0322(11) Uani 1 1 d .
N5 N 0.9188(3) 0.3378(4) 1.0176(3) 0.0322(11) Uani 1 1 d .
N6 N 1.0543(3) 0.4068(4) 1.0131(3) 0.0319(11) Uani 1 1 d .
C1 C 0.4985(4) 0.0965(5) 1.2994(4) 0.0371(14) Uani 1 1 d U
C2 C 0.3945(4) 0.0505(4) 1.2450(4) 0.0340(13) Uani 1 1 d U
C3 C 0.3488(4) -0.0091(5) 1.2682(5) 0.0439(16) Uani 1 1 d .
H3 H 0.3820 -0.0218 1.3178 0.053 Uiso 1 1 calc R
C4 C 0.3427(4) 0.0693(5) 1.1701(5) 0.0474(18) Uani 1 1 d .
H4 H 0.3725 0.1095 1.1543 0.057 Uiso 1 1 calc R
C5 C 0.2569(4) -0.0480(5) 1.2193(5) 0.0424(16) Uani 1 1 d .
H5 H 0.2270 -0.0863 1.2368 0.051 Uiso 1 1 calc R
C6 C 0.2488(5) 0.0292(6) 1.1200(5) 0.0502(18) Uani 1 1 d .
H6 H 0.2145 0.0428 1.0714 0.060 Uiso 1 1 calc R
C7 C 0.2055(4) -0.0328(4) 1.1435(4) 0.0321(13) Uani 1 1 d .
C8 C 0.1039(4) -0.0804(4) 1.0886(4) 0.0289(12) Uani 1 1 d .
C9 C -0.0300(4) -0.1521(4) 1.0804(4) 0.0299(12) Uani 1 1 d .
C10 C -0.0826(4) -0.1807(4) 1.1268(4) 0.0306(12) Uani 1 1 d .
C11 C -0.0544(4) -0.1349(5) 1.2180(4) 0.0408(16) Uani 1 1 d .
H11 H 0.0001 -0.0874 1.2518 0.049 Uiso 1 1 calc R
C12 C -0.1609(4) -0.2537(5) 1.0780(4) 0.0436(16) Uani 1 1 d .
H12 H -0.1814 -0.2863 1.0151 0.052 Uiso 1 1 calc R
C13 C -0.1042(5) -0.1566(5) 1.2627(4) 0.0453(17) Uani 1 1 d .
H13 H -0.0844 -0.1227 1.3253 0.054 Uiso 1 1 calc R
C14 C -0.2081(5) -0.2779(5) 1.1223(5) 0.0445(16) Uani 1 1 d .
H14 H -0.2588 -0.3295 1.0893 0.053 Uiso 1 1 calc R
C15 C -0.1835(4) -0.2290(4) 1.2139(4) 0.0320(13) Uani 1 1 d .
C16 C -0.2380(4) -0.2561(5) 1.2614(4) 0.0336(13) Uani 1 1 d .
C17 C -0.0264(4) -0.1423(4) 0.9534(4) 0.0302(12) Uani 1 1 d .
C18 C -0.0738(4) -0.1632(4) 0.8542(4) 0.0298(12) Uani 1 1 d .
C19 C -0.1588(4) -0.2307(5) 0.8003(4) 0.0433(16) Uani 1 1 d .
H19 H -0.1859 -0.2596 0.8273 0.052 Uiso 1 1 calc R
C20 C -0.0348(4) -0.1219(5) 0.8122(4) 0.0380(15) Uani 1 1 d .
H20 H 0.0217 -0.0770 0.8474 0.046 Uiso 1 1 calc R
C21 C -0.2029(4) -0.2544(5) 0.7059(4) 0.0389(15) Uani 1 1 d .
H21 H -0.2604 -0.2977 0.6707 0.047 Uiso 1 1 calc R
C22 C -0.0795(4) -0.1468(5) 0.7169(4) 0.0443(17) Uani 1 1 d .
H22 H -0.0533 -0.1178 0.6895 0.053 Uiso 1 1 calc R
C23 C -0.1630(4) -0.2150(4) 0.6641(4) 0.0303(12) Uani 1 1 d .
C24 C -0.2083(4) -0.2474(4) 0.5603(4) 0.0315(12) Uani 1 1 d .
C25 C 0.7886(4) 0.2612(5) 1.3105(4) 0.0380(15) Uani 1 1 d .
C26 C 0.8363(4) 0.2855(5) 1.2564(4) 0.0371(14) Uani 1 1 d .
C27 C 0.9315(4) 0.3185(5) 1.2961(4) 0.0453(18) Uani 1 1 d .
H27 H 0.9664 0.3250 1.3558 0.054 Uiso 1 1 calc R
C28 C 0.7848(5) 0.2723(6) 1.1675(5) 0.0500(19) Uani 1 1 d .
H28 H 0.7203 0.2498 1.1409 0.060 Uiso 1 1 calc R
C29 C 0.9763(4) 0.3424(5) 1.2472(4) 0.0402(16) Uani 1 1 d .
H29 H 1.0406 0.3670 1.2754 0.048 Uiso 1 1 calc R
C30 C 0.8290(4) 0.2928(6) 1.1166(4) 0.0471(19) Uani 1 1 d .
H30 H 0.7941 0.2819 1.0555 0.057 Uiso 1 1 calc R
C31 C 0.9258(4) 0.3297(4) 1.1576(4) 0.0317(13) Uani 1 1 d .
C32 C 0.9710(3) 0.3569(4) 1.1058(4) 0.0279(12) Uani 1 1 d .
C33 C 1.1008(3) 0.4223(4) 1.1012(4) 0.0289(12) Uani 1 1 d .
C34 C 1.2026(4) 0.4664(4) 1.1463(4) 0.0292(12) Uani 1 1 d .
C35 C 1.2565(4) 0.4794(5) 1.2360(4) 0.0416(16) Uani 1 1 d .
H35 H 1.2290 0.4602 1.2685 0.050 Uiso 1 1 calc R
C36 C 1.2433(4) 0.4953(5) 1.0981(4) 0.0352(14) Uani 1 1 d .
H36 H 1.2072 0.4865 1.0379 0.042 Uiso 1 1 calc R
C37 C 1.3509(4) 0.5206(5) 1.2770(4) 0.0428(16) Uani 1 1 d .
H37 H 1.3867 0.5287 1.3370 0.051 Uiso 1 1 calc R
C38 C 1.3400(3) 0.5384(4) 1.1406(4) 0.0324(13) Uani 1 1 d U
H38 H 1.3680 0.5587 1.1090 0.039 Uiso 1 1 calc R
C39 C 1.3926(3) 0.5499(4) 1.2305(4) 0.0302(12) Uani 1 1 d .
C40 C 1.4959(3) 0.5955(4) 1.2780(4) 0.0275(11) Uani 1 1 d .
C41 C 0.9634(4) 0.3641(4) 0.9739(4) 0.0303(12) Uani 1 1 d .
C42 C 0.9105(4) 0.3440(5) 0.8757(4) 0.0321(13) Uani 1 1 d .
C43 C 0.8157(4) 0.2995(5) 0.8297(4) 0.0383(15) Uani 1 1 d .
H43 H 0.7852 0.2836 0.8617 0.046 Uiso 1 1 calc R
C44 C 0.9535(4) 0.3687(6) 0.8284(4) 0.0456(18) Uani 1 1 d .
H44 H 1.0162 0.4008 0.8589 0.055 Uiso 1 1 calc R
C45 C 0.7663(4) 0.2787(5) 0.7377(4) 0.0350(14) Uani 1 1 d .
H45 H 0.7027 0.2502 0.7079 0.042 Uiso 1 1 calc R
C46 C 0.9045(4) 0.3466(6) 0.7349(4) 0.0474(19) Uani 1 1 d .
H46 H 0.9350 0.3633 0.7033 0.057 Uiso 1 1 calc R
C47 C 0.8128(4) 0.3009(4) 0.6893(4) 0.0295(12) Uani 1 1 d .
C48 C 0.7615(4) 0.2748(4) 0.5873(4) 0.0284(11) Uani 1 1 d .
C49 C 0.7571(11) 0.0304(10) 1.5669(10) 0.131(5) Uani 1 1 d U
H49A H 0.8118 0.0755 1.6176 0.197 Uiso 1 1 calc R
H49B H 0.7530 -0.0264 1.5731 0.197 Uiso 1 1 calc R
H49C H 0.7030 0.0499 1.5668 0.197 Uiso 1 1 calc R
C50 C 0.8749(7) -0.0009(7) 1.4946(9) 0.093(3) Uani 1 1 d U
H50A H 0.9021 0.0084 1.4558 0.140 Uiso 1 1 calc R
H50B H 0.8702 -0.0619 1.4904 0.140 Uiso 1 1 calc R
H50C H 0.9133 0.0415 1.5571 0.140 Uiso 1 1 calc R
C51 C 0.6621(9) 0.0175(9) 1.1757(8) 0.115(4) Uani 1 1 d U
H51A H 0.6212 0.0424 1.1393 0.173 Uiso 1 1 calc R
H51B H 0.6324 -0.0456 1.1562 0.173 Uiso 1 1 calc R
H51C H 0.7187 0.0228 1.1682 0.173 Uiso 1 1 calc R
C53 C 0.7748(6) 0.4780(6) 1.4828(7) 0.072(3) Uani 1 1 d U
H53A H 0.8233 0.4479 1.4881 0.108 Uiso 1 1 calc R
H53B H 0.8008 0.5404 1.5266 0.108 Uiso 1 1 calc R
H53C H 0.7467 0.4754 1.4218 0.108 Uiso 1 1 calc R
C54 C 0.6080(6) 0.4839(6) 1.4791(6) 0.061(2) Uani 1 1 d U
H54A H 0.5959 0.4841 1.4200 0.091 Uiso 1 1 calc R
H54B H 0.6325 0.5453 1.5251 0.091 Uiso 1 1 calc R
H54C H 0.5513 0.4556 1.4780 0.091 Uiso 1 1 calc R
C55 C -0.0106(5) -0.2361(6) 0.4560(7) 0.069(2) Uani 1 1 d U
H55A H -0.0134 -0.2546 0.3954 0.103 Uiso 1 1 calc R
H55B H 0.0532 -0.2163 0.5005 0.103 Uiso 1 1 calc R
H55C H -0.0384 -0.1869 0.4677 0.103 Uiso 1 1 calc R
C56 C -0.0150(5) -0.4118(6) 0.4233(7) 0.065(2) Uani 1 1 d U
H56A H -0.0335 -0.4642 0.4335 0.097 Uiso 1 1 calc R
H56B H 0.0514 -0.3869 0.4561 0.097 Uiso 1 1 calc R
H56C H -0.0334 -0.4292 0.3587 0.097 Uiso 1 1 calc R
C57 C -0.4381(8) -0.5419(8) 0.0988(8) 0.098(4) Uani 1 1 d U
H57A H -0.4961 -0.5520 0.1031 0.146 Uiso 1 1 calc R
H57B H -0.4449 -0.5853 0.0409 0.146 Uiso 1 1 calc R
H57C H -0.4205 -0.4814 0.1029 0.146 Uiso 1 1 calc R
C58 C -0.2460(9) -0.5225(9) 0.1723(9) 0.115(4) Uani 1 1 d U
H58A H -0.2396 -0.4633 0.1715 0.172 Uiso 1 1 calc R
H58B H -0.2523 -0.5662 0.1149 0.172 Uiso 1 1 calc R
H58C H -0.1920 -0.5215 0.2217 0.172 Uiso 1 1 calc R
C59 C -0.4891(6) -0.1083(6) 0.4567(7) 0.065(2) Uani 1 1 d U
H59A H -0.4353 -0.0678 0.5120 0.098 Uiso 1 1 calc R
H59B H -0.5432 -0.1106 0.4685 0.098 Uiso 1 1 calc R
H59C H -0.4972 -0.0866 0.4095 0.098 Uiso 1 1 calc R
C60 C -0.4564(5) -0.2376(6) 0.5201(5) 0.0533(18) Uani 1 1 d U
H60A H -0.4336 -0.2900 0.5168 0.080 Uiso 1 1 calc R
H60B H -0.5145 -0.2475 0.5243 0.080 Uiso 1 1 calc R
H60C H -0.4119 -0.1852 0.5733 0.080 Uiso 1 1 calc R

loop_
_atom_site_aniso_label
_atom_site_aniso_U_11
_atom_site_aniso_U_22
_atom_site_aniso_U_33
_atom_site_aniso_U_23
_atom_site_aniso_U_13
_atom_site_aniso_U_12
Gd1 0.02070(15) 0.04224(19) 0.02221(16) 0.01180(13) 0.00674(11) 0.00259(12)
Gd2 0.01755(14) 0.03488(17) 0.02194(15) 0.00912(12) 0.00704(10) 0.00134(11)
S1 0.0630(14) 0.0507(13) 0.0813(17) 0.0222(12) -0.0024(12) 0.0067(11)
S3 0.0585(11) 0.0443(10) 0.0385(9) 0.0173(8) 0.0143(8) 0.0138(9)
S4 0.0294(8) 0.0687(13) 0.0480(11) 0.0261(10) 0.0097(7) 0.0103(8)
S5 0.0633(14) 0.0465(12) 0.0787(17) -0.0026(11) 0.0235(12) 0.0081(10)
S6 0.0326(8) 0.0490(10) 0.0429(9) 0.0123(8) 0.0181(7) 0.0148(7)
O1 0.0170(19) 0.066(3) 0.034(3) 0.013(2) -0.0037(17) -0.011(2)
O2 0.022(2) 0.062(3) 0.057(3) 0.027(3) 0.001(2) -0.011(2)
O3 0.042(3) 0.050(3) 0.028(2) 0.011(2) 0.020(2) -0.003(2)
O4 0.034(2) 0.061(3) 0.031(2) 0.011(2) 0.011(2) -0.016(2)
O5 0.035(2) 0.038(2) 0.0182(19) 0.0112(17) 0.0041(17) 0.0022(19)
O6 0.039(2) 0.042(3) 0.028(2) 0.017(2) 0.0112(19) 0.005(2)
O7 0.038(3) 0.089(4) 0.053(3) 0.047(3) 0.032(2) 0.022(3)
O8 0.029(2) 0.101(4) 0.035(3) 0.039(3) 0.012(2) 0.005(3)
O9 0.0143(17) 0.044(2) 0.031(2) 0.0176(19) 0.0034(16) -0.0018(16)
O10 0.0223(19) 0.047(3) 0.028(2) 0.015(2) 0.0076(17) -0.0009(18)
O11 0.025(2) 0.051(3) 0.0194(19) 0.0125(19) 0.0068(16) -0.0004(18)
O12 0.0209(19) 0.059(3) 0.024(2) 0.014(2) 0.0041(16) -0.0033(19)
O13 0.044(3) 0.060(3) 0.057(3) 0.033(3) 0.013(2) 0.015(3)
O14 0.094(4) 0.066(4) 0.052(3) 0.017(3) 0.044(3) 0.026(3)
O15 0.050(3) 0.041(3) 0.038(3) 0.015(2) 0.003(2) 0.016(2)
O16 0.021(2) 0.067(3) 0.048(3) 0.017(3) 0.013(2) 0.016(2)
O17 0.041(3) 0.037(3) 0.049(3) -0.001(2) 0.010(2) -0.001(2)
O18 0.037(2) 0.044(3) 0.047(3) 0.017(2) 0.024(2) 0.017(2)
N1 0.023(2) 0.049(3) 0.023(2) 0.013(2) 0.0061(19) 0.000(2)
N2 0.024(2) 0.046(3) 0.019(2) 0.009(2) 0.0076(19) -0.004(2)
N3 0.025(2) 0.045(3) 0.018(2) 0.009(2) 0.0061(19) -0.007(2)
N4 0.019(2) 0.051(3) 0.022(2) 0.013(2) 0.0079(18) -0.001(2)
N5 0.015(2) 0.060(3) 0.018(2) 0.017(2) 0.0051(17) -0.001(2)
N6 0.017(2) 0.048(3) 0.021(2) 0.012(2) 0.0034(18) -0.005(2)
C1 0.017(2) 0.046(4) 0.027(3) -0.001(3) 0.005(2) -0.001(2)
C2 0.0261(18) 0.036(2) 0.033(2) 0.0100(15) 0.0116(15) 0.0042(15)
C3 0.033(3) 0.059(4) 0.033(3) 0.021(3) 0.009(3) -0.002(3)
C4 0.017(3) 0.067(5) 0.040(4) 0.023(3) 0.001(3) -0.016(3)
C5 0.026(3) 0.061(4) 0.034(3) 0.022(3) 0.009(3) -0.004(3)
C6 0.037(4) 0.065(5) 0.043(4) 0.031(4) 0.008(3) 0.000(3)
C7 0.017(2) 0.044(3) 0.021(3) 0.008(2) 0.004(2) -0.006(2)
C8 0.017(2) 0.039(3) 0.021(3) 0.012(2) 0.003(2) -0.006(2)
C9 0.019(2) 0.040(3) 0.018(3) 0.005(2) 0.005(2) -0.005(2)
C10 0.026(3) 0.036(3) 0.026(3) 0.010(2) 0.012(2) 0.002(2)
C11 0.025(3) 0.056(4) 0.027(3) 0.013(3) 0.006(2) -0.013(3)
C12 0.026(3) 0.058(4) 0.023(3) 0.005(3) 0.005(2) -0.014(3)
C13 0.048(4) 0.054(4) 0.021(3) 0.008(3) 0.017(3) -0.011(3)
C14 0.039(3) 0.051(4) 0.032(3) 0.009(3) 0.018(3) -0.009(3)
C15 0.016(2) 0.049(4) 0.024(3) 0.016(3) 0.005(2) -0.004(2)
C16 0.024(3) 0.050(4) 0.030(3) 0.020(3) 0.014(2) 0.004(3)
C17 0.018(2) 0.039(3) 0.024(3) 0.011(2) 0.005(2) -0.004(2)
C18 0.021(3) 0.041(3) 0.018(3) 0.008(2) 0.005(2) -0.001(2)
C19 0.030(3) 0.060(4) 0.021(3) 0.012(3) 0.006(2) -0.013(3)
C20 0.030(3) 0.045(4) 0.022(3) 0.012(3) 0.002(2) -0.011(3)
C21 0.027(3) 0.048(4) 0.026(3) 0.012(3) 0.004(2) -0.011(3)
C22 0.036(3) 0.054(4) 0.026(3) 0.018(3) 0.003(3) -0.015(3)
C23 0.025(3) 0.038(3) 0.020(3) 0.011(2) 0.005(2) 0.000(2)
C24 0.031(3) 0.041(3) 0.019(3) 0.013(2) 0.009(2) 0.005(3)
C25 0.024(3) 0.058(4) 0.034(3) 0.017(3) 0.019(3) 0.003(3)
C26 0.035(3) 0.056(4) 0.027(3) 0.020(3) 0.019(3) 0.006(3)
C27 0.022(3) 0.083(5) 0.025(3) 0.024(3) 0.006(2) 0.001(3)
C28 0.031(3) 0.086(6) 0.041(4) 0.035(4) 0.019(3) 0.006(3)
C29 0.026(3) 0.065(5) 0.034(3) 0.030(3) 0.011(3) 0.007(3)
C30 0.011(2) 0.092(6) 0.029(3) 0.029(4) 0.001(2) -0.005(3)
C31 0.027(3) 0.051(4) 0.024(3) 0.020(3) 0.015(2) 0.008(3)
C32 0.016(2) 0.046(3) 0.019(3) 0.015(2) 0.005(2) 0.003(2)
C33 0.013(2) 0.035(3) 0.027(3) 0.013(2) -0.001(2) -0.004(2)
C34 0.015(2) 0.037(3) 0.026(3) 0.011(2) 0.003(2) -0.001(2)
C35 0.012(2) 0.076(5) 0.026(3) 0.021(3) 0.002(2) -0.004(3)
C36 0.023(3) 0.055(4) 0.022(3) 0.019(3) 0.005(2) -0.001(3)
C37 0.028(3) 0.067(5) 0.020(3) 0.013(3) 0.006(2) -0.004(3)
C38 0.012(2) 0.048(3) 0.026(3) 0.015(3) 0.002(2) -0.010(2)
C39 0.009(2) 0.044(3) 0.020(3) 0.006(2) -0.0008(19) -0.006(2)
C40 0.009(2) 0.039(3) 0.026(3) 0.010(2) 0.0039(19) 0.000(2)
C41 0.019(2) 0.042(3) 0.021(3) 0.013(2) 0.002(2) -0.002(2)
C42 0.018(2) 0.051(4) 0.022(3) 0.015(3) 0.004(2) 0.003(2)
C43 0.024(3) 0.062(4) 0.025(3) 0.021(3) 0.007(2) -0.002(3)
C44 0.018(3) 0.081(5) 0.026(3) 0.024(3) 0.003(2) -0.008(3)
C45 0.018(3) 0.056(4) 0.021(3) 0.015(3) 0.002(2) -0.002(3)
C46 0.025(3) 0.082(5) 0.026(3) 0.024(3) 0.006(2) -0.007(3)
C47 0.026(3) 0.037(3) 0.020(3) 0.010(2) 0.008(2) 0.006(2)
C48 0.023(3) 0.035(3) 0.022(3) 0.009(2) 0.007(2) 0.005(2)
C49 0.165(9) 0.137(9) 0.119(8) 0.075(7) 0.076(7) 0.023(7)
C50 0.094(6) 0.064(5) 0.113(7) 0.037(5) 0.030(5) 0.038(5)
C51 0.107(7) 0.117(8) 0.069(6) 0.021(6) 0.000(5) 0.028(6)
C53 0.051(4) 0.064(5) 0.098(6) 0.039(5) 0.025(4) 0.012(4)
C54 0.052(4) 0.048(4) 0.071(5) 0.019(4) 0.020(4) 0.011(3)
C55 0.044(4) 0.068(5) 0.093(6) 0.043(5) 0.018(4) 0.021(4)
C56 0.040(4) 0.063(5) 0.090(6) 0.028(4) 0.027(4) 0.026(4)
C57 0.087(6) 0.096(7) 0.075(6) 0.010(5) 0.024(5) 0.016(5)
C58 0.110(7) 0.114(8) 0.118(8) 0.021(6) 0.067(6) 0.042(6)
C59 0.057(4) 0.068(5) 0.078(5) 0.030(4) 0.033(4) 0.028(4)
C60 0.055(4) 0.066(5) 0.048(4) 0.019(3) 0.035(3) 0.022(3)

loop_
_atom_type_symbol
_atom_type_description
_atom_type_scat_dispersion_real
_atom_type_scat_dispersion_imag
_atom_type_scat_source
C C 0.0033 0.0016 'International Tables Vol C Tables 4.2.6.8 and 6.1.1.4'
H H 0.0000 0.0000 'International Tables Vol C Tables 4.2.6.8 and 6.1.1.4'
N N 0.0061 0.0033 'International Tables Vol C Tables 4.2.6.8 and 6.1.1.4'
O O 0.0106 0.0060 'International Tables Vol C Tables 4.2.6.8 and 6.1.1.4'
Gd Gd -0.1653 3.9035 'International Tables Vol C Tables 4.2.6.8 and 6.1.1.4'
S S 0.1246 0.1234 'International Tables Vol C Tables 4.2.6.8 and 6.1.1.4'

loop_
_geom_angle_atom_site_label_1
_geom_angle_atom_site_label_2
_geom_angle_atom_site_label_3
_geom_angle
_geom_angle_site_symmetry_1
_geom_angle_site_symmetry_3
O13 Gd1 O15 144.17(18) . .
O13 Gd1 O14 74.6(2) . .
O15 Gd1 O14 140.81(19) . .
O13 Gd1 O2 134.55(18) . .
O15 Gd1 O2 73.33(18) . .
O14 Gd1 O2 77.9(2) . .
O13 Gd1 O11 72.53(18) . 1_556
O15 Gd1 O11 73.37(16) . 1_556
O14 Gd1 O11 138.41(19) . 1_556
O2 Gd1 O11 143.60(18) . 1_556
O13 Gd1 O7 128.26(17) . .
O15 Gd1 O7 74.53(18) . .
O14 Gd1 O7 72.3(2) . .
O2 Gd1 O7 74.10(16) . .
O11 Gd1 O7 110.28(17) 1_556 .
O13 Gd1 O8 83.33(18) . .
O15 Gd1 O8 96.53(19) . .
O14 Gd1 O8 79.3(2) . .
O2 Gd1 O8 125.93(16) . .
O11 Gd1 O8 72.31(15) 1_556 .
O7 Gd1 O8 52.35(15) . .
O13 Gd1 O12 74.39(18) . 1_556
O15 Gd1 O12 76.41(16) . 1_556
O14 Gd1 O12 137.70(19) . 1_556
O2 Gd1 O12 105.10(16) . 1_556
O11 Gd1 O12 52.52(13) 1_556 1_556
O7 Gd1 O12 149.81(18) . 1_556
O8 Gd1 O12 124.30(15) . 1_556
O13 Gd1 O1 86.94(17) . .
O15 Gd1 O1 103.60(18) . .
O14 Gd1 O1 77.9(2) . .
O2 Gd1 O1 51.98(16) . .
O11 Gd1 O1 124.40(14) 1_556 .
O7 Gd1 O1 122.50(16) . .
O8 Gd1 O1 156.81(19) . .
O12 Gd1 O1 72.46(15) 1_556 .
O13 Gd1 C48 68.74(19) . 1_556
O15 Gd1 C48 75.84(16) . 1_556
O14 Gd1 C48 143.29(19) . 1_556
O2 Gd1 C48 128.24(18) . 1_556
O11 Gd1 C48 26.32(14) 1_556 1_556
O7 Gd1 C48 134.04(19) . 1_556
O8 Gd1 C48 97.86(16) . 1_556
O12 Gd1 C48 26.47(14) 1_556 1_556
O1 Gd1 C48 98.13(16) . 1_556
O13 Gd1 C25 105.48(19) . .
O15 Gd1 C25 86.3(2) . .
O14 Gd1 C25 73.0(2) . .
O2 Gd1 C25 100.09(18) . .
O11 Gd1 C25 92.02(17) 1_556 .
O7 Gd1 C25 26.42(16) . .
O8 Gd1 C25 25.98(16) . .
O12 Gd1 C25 143.58(18) 1_556 .
O1 Gd1 C25 143.57(17) . .
C48 Gd1 C25 118.30(18) 1_556 .
O13 Gd1 C1 111.0(2) . .
O15 Gd1 C1 88.46(19) . .
O14 Gd1 C1 76.5(2) . .
O2 Gd1 C1 26.11(18) . .
O11 Gd1 C1 139.64(16) 1_556 .
O7 Gd1 C1 98.52(18) . .
O8 Gd1 C1 146.95(17) . .
O12 Gd1 C1 88.66(16) 1_556 .
O1 Gd1 C1 25.88(17) . .
C48 Gd1 C1 114.99(17) 1_556 .
C25 Gd1 C1 123.10(19) . .
O16 Gd2 O18 143.45(17) . .
O16 Gd2 O17 70.59(17) . .
O18 Gd2 O17 143.98(16) . .
O16 Gd2 O5 81.15(16) . .
O18 Gd2 O5 82.23(15) . .
O17 Gd2 O5 97.10(17) . .
O16 Gd2 O10 139.66(16) . 1_344
O18 Gd2 O10 75.37(16) . 1_344
O17 Gd2 O10 76.20(16) . 1_344
O5 Gd2 O10 125.89(13) . 1_344
O16 Gd2 O3 79.10(17) . 1_554
O18 Gd2 O3 82.59(16) . 1_554
O17 Gd2 O3 125.48(17) . 1_554
O5 Gd2 O3 122.02(14) . 1_554
O10 Gd2 O3 103.23(14) 1_344 1_554
O16 Gd2 O4 78.69(17) . 1_554
O18 Gd2 O4 113.64(17) . 1_554
O17 Gd2 O4 77.54(18) . 1_554
O5 Gd2 O4 159.79(16) . 1_554
O10 Gd2 O4 72.25(14) 1_344 1_554
O3 Gd2 O4 52.29(15) 1_554 1_554
O16 Gd2 O9 130.69(16) . 1_344
O18 Gd2 O9 74.32(15) . 1_344
O17 Gd2 O9 70.95(16) . 1_344
O5 Gd2 O9 74.23(13) . 1_344
O10 Gd2 O9 52.56(13) 1_344 1_344
O3 Gd2 O9 149.83(15) 1_554 1_344
O4 Gd2 O9 120.88(14) 1_554 1_344
O16 Gd2 O6 71.97(16) . .
O18 Gd2 O6 72.26(15) . .
O17 Gd2 O6 133.82(16) . .
O5 Gd2 O6 50.91(13) . .
O10 Gd2 O6 147.59(15) 1_344 .
O3 Gd2 O6 71.15(14) 1_554 .
O4 Gd2 O6 119.95(14) 1_554 .
O9 Gd2 O6 118.07(14) 1_344 .
O16 Gd2 C16 74.38(17) . 1_554
O18 Gd2 C16 101.39(17) . 1_554
O17 Gd2 C16 100.28(19) . 1_554
O5 Gd2 C16 143.04(16) . 1_554
O10 Gd2 C16 90.02(15) 1_344 1_554
O3 Gd2 C16 26.52(17) 1_554 1_554
O4 Gd2 C16 26.13(17) 1_554 1_554
O9 Gd2 C16 142.47(15) 1_344 1_554
O6 Gd2 C16 94.69(16) . 1_554
O16 Gd2 C40 141.47(18) . 1_344
O18 Gd2 C40 73.60(17) . 1_344
O17 Gd2 C40 71.06(17) . 1_344
O5 Gd2 C40 99.99(15) . 1_344
O10 Gd2 C40 26.49(14) 1_344 1_344
O3 Gd2 C40 127.99(16) 1_554 1_344
O4 Gd2 C40 96.66(15) 1_554 1_344
O9 Gd2 C40 26.08(14) 1_344 1_344
O6 Gd2 C40 137.46(15) . 1_344
C16 Gd2 C40 116.43(16) 1_554 1_344
O16 Gd2 C24 75.40(17) . .
O18 Gd2 C24 75.59(17) . .
O17 Gd2 C24 117.14(18) . .
O5 Gd2 C24 25.56(14) . .
O10 Gd2 C24 142.18(15) 1_344 .
O3 Gd2 C24 96.50(16) 1_554 .
O4 Gd2 C24 142.83(15) 1_554 .
O9 Gd2 C24 96.26(15) 1_344 .
O6 Gd2 C24 25.36(14) . .
C16 Gd2 C24 119.18(17) 1_554 .
C40 Gd2 C24 120.15(16) 1_344 .
O13 S1 C50 104.1(4) . .
O13 S1 C49 105.1(5) . .
C50 S1 C49 94.5(7) . .
O15 S3 C54 103.8(4) . .
O15 S3 C53 103.7(4) . .
C54 S3 C53 98.4(4) . .
O16 S4 C55 107.1(4) . .
O16 S4 C56 104.2(4) . .
C55 S4 C56 99.5(4) . .
O17 S5 C57 108.4(5) . .
O17 S5 C58 108.2(5) . .
C57 S5 C58 101.3(6) . .
O18 S6 C60 106.1(3) . .
O18 S6 C59 105.3(3) . .
C60 S6 C59 98.8(4) . .
C1 O1 Gd1 89.2(4) . .
C1 O2 Gd1 96.3(4) . .
C16 O3 Gd2 92.0(4) . 1_556
C16 O4 Gd2 92.0(4) . 1_556
C24 O5 Gd2 97.5(3) . .
C24 O6 Gd2 88.7(4) . .
C25 O7 Gd1 93.1(4) . .
C25 O8 Gd1 92.4(3) . .
C40 O9 Gd2 92.4(3) . 1_766
C40 O10 Gd2 92.9(3) . 1_766
C48 O11 Gd1 93.0(3) . 1_554
C48 O12 Gd1 90.5(3) . 1_554
S1 O13 Gd1 136.7(3) . .
C51 O14 Gd1 152.9(7) . .
C51 O14 H14A 103.6 . .
Gd1 O14 H14A 103.6 . .
S3 O15 Gd1 132.6(3) . .
S4 O16 Gd2 138.3(3) . .
S5 O17 Gd2 142.4(3) . .
S6 O18 Gd2 127.1(3) . .
C9 N1 C8 115.3(5) . .
C9 N2 C17 115.2(5) . .
C8 N3 C17 114.7(5) . .
C33 N4 C32 114.7(5) . .
C32 N5 C41 115.7(5) . .
C33 N6 C41 115.8(5) . .
O1 C1 O2 122.5(5) . .
O1 C1 C2 120.0(6) . .
O2 C1 C2 117.4(6) . .
O1 C1 Gd1 64.9(3) . .
O2 C1 Gd1 57.6(3) . .
C2 C1 Gd1 175.0(5) . .
C3 C2 C4 118.9(6) . .
C3 C2 C1 121.5(6) . .
C4 C2 C1 119.6(5) . .
C5 C3 C2 120.1(6) . .
C5 C3 H3 119.9 . .
C2 C3 H3 119.9 . .
C6 C4 C2 120.8(6) . .
C6 C4 H4 119.6 . .
C2 C4 H4 119.6 . .
C3 C5 C7 121.7(6) . .
C3 C5 H5 119.2 . .
C7 C5 H5 119.2 . .
C4 C6 C7 118.8(6) . .
C4 C6 H6 120.6 . .
C7 C6 H6 120.6 . .
C5 C7 C6 119.6(5) . .
C5 C7 C8 120.0(5) . .
C6 C7 C8 120.4(5) . .
N1 C8 N3 124.7(5) . .
N1 C8 C7 116.9(5) . .
N3 C8 C7 118.4(5) . .
N1 C9 N2 125.4(5) . .
N1 C9 C10 117.0(5) . .
N2 C9 C10 117.6(5) . .
C11 C10 C12 118.7(5) . .
C11 C10 C9 120.3(5) . .
C12 C10 C9 121.0(5) . .
C10 C11 C13 122.0(6) . .
C10 C11 H11 119.0 . .
C13 C11 H11 119.0 . .
C14 C12 C10 119.7(6) . .
C14 C12 H12 120.2 . .
C10 C12 H12 120.2 . .
C15 C13 C11 119.5(6) . .
C15 C13 H13 120.3 . .
C11 C13 H13 120.3 . .
C12 C14 C15 122.3(6) . .
C12 C14 H14 118.9 . .
C15 C14 H14 118.9 . .
C14 C15 C13 117.7(5) . .
C14 C15 C16 121.5(5) . .
C13 C15 C16 120.7(5) . .
O4 C16 O3 122.0(5) . .
O4 C16 C15 118.3(6) . .
O3 C16 C15 119.7(6) . .
O4 C16 Gd2 61.8(3) . 1_556
O3 C16 Gd2 61.5(3) . 1_556
C15 C16 Gd2 168.4(4) . 1_556
N2 C17 N3 124.4(5) . .
N2 C17 C18 117.8(5) . .
N3 C17 C18 117.8(5) . .
C20 C18 C19 118.9(5) . .
C20 C18 C17 122.4(5) . .
C19 C18 C17 118.6(5) . .
C21 C19 C18 119.6(5) . .
C21 C19 H19 120.2 . .
C18 C19 H19 120.2 . .
C18 C20 C22 120.9(5) . .
C18 C20 H20 119.6 . .
C22 C20 H20 119.6 . .
C23 C21 C19 121.3(5) . .
C23 C21 H21 119.4 . .
C19 C21 H21 119.4 . .
C23 C22 C20 119.6(5) . .
C23 C22 H22 120.2 . .
C20 C22 H22 120.2 . .
C21 C23 C22 119.6(5) . .
C21 C23 C24 120.3(5) . .
C22 C23 C24 120.0(5) . .
O6 C24 O5 122.9(5) . .
O6 C24 C23 120.0(5) . .
O5 C24 C23 117.1(5) . .
O6 C24 Gd2 65.9(3) . .
O5 C24 Gd2 56.9(3) . .
C23 C24 Gd2 173.8(4) . .
O8 C25 O7 121.9(5) . .
O8 C25 C26 120.6(5) . .
O7 C25 C26 117.5(6) . .
O8 C25 Gd1 61.6(3) . .
O7 C25 Gd1 60.5(3) . .
C26 C25 Gd1 172.8(5) . .
C28 C26 C27 120.2(5) . .
C28 C26 C25 120.0(6) . .
C27 C26 C25 119.8(5) . .
C26 C27 C29 120.3(6) . .
C26 C27 H27 119.8 . .
C29 C27 H27 119.8 . .
C26 C28 C30 120.0(6) . .
C26 C28 H28 120.0 . .
C30 C28 H28 120.0 . .
C31 C29 C27 120.4(6) . .
C31 C29 H29 119.8 . .
C27 C29 H29 119.8 . .
C31 C30 C28 120.1(6) . .
C31 C30 H30 119.9 . .
C28 C30 H30 119.9 . .
C29 C31 C30 118.8(5) . .
C29 C31 C32 121.4(5) . .
C30 C31 C32 119.8(5) . .
N5 C32 N4 124.7(5) . .
N5 C32 C31 118.2(5) . .
N4 C32 C31 117.0(5) . .
N6 C33 N4 124.9(5) . .
N6 C33 C34 117.5(5) . .
N4 C33 C34 117.5(5) . .
C36 C34 C35 120.0(5) . .
C36 C34 C33 119.2(5) . .
C35 C34 C33 120.8(5) . .
C37 C35 C34 120.1(5) . .
C37 C35 H35 119.9 . .
C34 C35 H35 119.9 . .
C34 C36 C38 119.8(5) . .
C34 C36 H36 120.1 . .
C38 C36 H36 120.1 . .
C39 C37 C35 120.8(6) . .
C39 C37 H37 119.6 . .
C35 C37 H37 119.6 . .
C39 C38 C36 118.9(5) . .
C39 C38 H38 120.5 . .
C36 C38 H38 120.5 . .
C37 C39 C38 120.3(5) . .
C37 C39 C40 119.3(5) . .
C38 C39 C40 120.4(5) . .
O9 C40 O10 122.1(5) . .
O9 C40 C39 119.3(5) . .
O10 C40 C39 118.6(5) . .
O9 C40 Gd2 61.5(3) . 1_766
O10 C40 Gd2 60.6(3) . 1_766
C39 C40 Gd2 178.4(4) . 1_766
N5 C41 N6 124.2(5) . .
N5 C41 C42 118.7(5) . .
N6 C41 C42 117.0(5) . .
C44 C42 C43 118.8(5) . .
C44 C42 C41 120.6(5) . .
C43 C42 C41 120.6(5) . .
C45 C43 C42 121.0(5) . .
C45 C43 H43 119.5 . .
C42 C43 H43 119.5 . .
C42 C44 C46 120.6(5) . .
C42 C44 H44 119.7 . .
C46 C44 H44 119.7 . .
C43 C45 C47 119.3(5) . .
C43 C45 H45 120.3 . .
C47 C45 H45 120.3 . .
C47 C46 C44 120.7(6) . .
C47 C46 H46 119.7 . .
C44 C46 H46 119.7 . .
C46 C47 C45 119.5(5) . .
C46 C47 C48 119.9(5) . .
C45 C47 C48 120.6(5) . .
O11 C48 O12 122.7(5) . .
O11 C48 C47 117.2(5) . .
O12 C48 C47 119.9(5) . .
O11 C48 Gd1 60.7(3) . 1_554
O12 C48 Gd1 63.0(3) . 1_554
C47 C48 Gd1 165.7(4) . 1_554
S1 C49 H49A 109.5 . .
S1 C49 H49B 109.5 . .
H49A C49 H49B 109.5 . .
S1 C49 H49C 109.5 . .
H49A C49 H49C 109.5 . .
H49B C49 H49C 109.5 . .
S1 C50 H50A 109.5 . .
S1 C50 H50B 109.5 . .
H50A C50 H50B 109.5 . .
S1 C50 H50C 109.5 . .
H50A C50 H50C 109.5 . .
H50B C50 H50C 109.5 . .
O14 C51 H51A 109.5 . .
O14 C51 H51B 109.5 . .
H51A C51 H51B 109.5 . .
O14 C51 H51C 109.5 . .
H51A C51 H51C 109.5 . .
H51B C51 H51C 109.5 . .
S3 C53 H53A 109.5 . .
S3 C53 H53B 109.5 . .
H53A C53 H53B 109.5 . .
S3 C53 H53C 109.5 . .
H53A C53 H53C 109.5 . .
H53B C53 H53C 109.5 . .
S3 C54 H54A 109.5 . .
S3 C54 H54B 109.5 . .
H54A C54 H54B 109.5 . .
S3 C54 H54C 109.5 . .
H54A C54 H54C 109.5 . .
H54B C54 H54C 109.5 . .
S4 C55 H55A 109.5 . .
S4 C55 H55B 109.5 . .
H55A C55 H55B 109.5 . .
S4 C55 H55C 109.5 . .
H55A C55 H55C 109.5 . .
H55B C55 H55C 109.5 . .
S4 C56 H56A 109.5 . .
S4 C56 H56B 109.5 . .
H56A C56 H56B 109.5 . .
S4 C56 H56C 109.5 . .
H56A C56 H56C 109.5 . .
H56B C56 H56C 109.5 . .
S5 C57 H57A 109.5 . .
S5 C57 H57B 109.5 . .
H57A C57 H57B 109.5 . .
S5 C57 H57C 109.5 . .
H57A C57 H57C 109.5 . .
H57B C57 H57C 109.5 . .
S5 C58 H58A 109.5 . .
S5 C58 H58B 109.5 . .
H58A C58 H58B 109.5 . .
S5 C58 H58C 109.5 . .
H58A C58 H58C 109.5 . .
H58B C58 H58C 109.5 . .
S6 C59 H59A 109.5 . .
S6 C59 H59B 109.5 . .
H59A C59 H59B 109.5 . .
S6 C59 H59C 109.5 . .
H59A C59 H59C 109.5 . .
H59B C59 H59C 109.5 . .
S6 C60 H60A 109.5 . .
S6 C60 H60B 109.5 . .
H60A C60 H60B 109.5 . .
S6 C60 H60C 109.5 . .
H60A C60 H60C 109.5 . .
H60B C60 H60C 109.5 . .

loop_
_geom_bond_atom_site_label_1
_geom_bond_atom_site_label_2
_geom_bond_distance
_geom_bond_site_symmetry_2
Gd1 O13 2.348(5) .
Gd1 O15 2.393(5) .
Gd1 O14 2.403(6) .
Gd1 O2 2.415(5) .
Gd1 O11 2.463(4) 1_556
Gd1 O7 2.468(4) .
Gd1 O8 2.493(4) .
Gd1 O12 2.513(4) 1_556
Gd1 O1 2.575(4) .
Gd1 C48 2.820(6) 1_556
Gd1 C25 2.832(6) .
Gd1 C1 2.843(6) .
Gd2 O16 2.378(4) .
Gd2 O18 2.397(4) .
Gd2 O17 2.403(5) .
Gd2 O5 2.439(4) .
Gd2 O10 2.465(4) 1_344
Gd2 O3 2.476(4) 1_554
Gd2 O4 2.484(5) 1_554
Gd2 O9 2.487(4) 1_344
Gd2 O6 2.635(4) .
Gd2 C16 2.816(5) 1_554
Gd2 C40 2.826(5) 1_344
Gd2 C24 2.885(6) .
S1 O13 1.517(6) .
S1 C50 1.748(10) .
S1 C49 1.824(13) .
S3 O15 1.490(5) .
S3 C54 1.751(8) .
S3 C53 1.775(9) .
S4 O16 1.484(5) .
S4 C55 1.735(9) .
S4 C56 1.807(8) .
S5 O17 1.530(6) .
S5 C57 1.763(11) .
S5 C58 1.863(12) .
S6 O18 1.524(4) .
S6 C60 1.767(7) .
S6 C59 1.776(8) .
O1 C1 1.241(8) .
O2 C1 1.259(8) .
O3 C16 1.258(8) .
O3 Gd2 2.476(4) 1_556
O4 C16 1.241(8) .
O4 Gd2 2.484(5) 1_556
O5 C24 1.255(7) .
O6 C24 1.236(7) .
O7 C25 1.262(7) .
O8 C25 1.241(8) .
O9 C40 1.243(7) .
O9 Gd2 2.487(4) 1_766
O10 C40 1.262(7) .
O10 Gd2 2.465(4) 1_766
O11 C48 1.252(7) .
O11 Gd1 2.463(4) 1_554
O12 C48 1.257(7) .
O12 Gd1 2.513(4) 1_554
O14 C51 1.384(13) .
O14 H14A 0.9300 .
N1 C9 1.327(7) .
N1 C8 1.336(7) .
N2 C9 1.330(7) .
N2 C17 1.341(7) .
N3 C8 1.345(7) .
N3 C17 1.350(7) .
N4 C33 1.340(7) .
N4 C32 1.348(7) .
N5 C32 1.335(7) .
N5 C41 1.336(7) .
N6 C33 1.333(7) .
N6 C41 1.339(7) .
C1 C2 1.521(8) .
C2 C3 1.390(8) .
C2 C4 1.407(9) .
C3 C5 1.340(9) .
C3 H3 0.9300 .
C4 C6 1.370(9) .
C4 H4 0.9300 .
C5 C7 1.384(8) .
C5 H5 0.9300 .
C6 C7 1.401(9) .
C6 H6 0.9300 .
C7 C8 1.494(7) .
C9 C10 1.484(7) .
C10 C11 1.350(8) .
C10 C12 1.375(8) .
C11 C13 1.382(8) .
C11 H11 0.9300 .
C12 C14 1.362(8) .
C12 H12 0.9300 .
C13 C15 1.380(8) .
C13 H13 0.9300 .
C14 C15 1.372(9) .
C14 H14 0.9300 .
C15 C16 1.513(7) .
C16 Gd2 2.816(5) 1_556
C17 C18 1.479(7) .
C18 C20 1.383(8) .
C18 C19 1.399(8) .
C19 C21 1.395(8) .
C19 H19 0.9300 .
C20 C22 1.404(8) .
C20 H20 0.9300 .
C21 C23 1.370(8) .
C21 H21 0.9300 .
C22 C23 1.388(8) .
C22 H22 0.9300 .
C23 C24 1.517(8) .
C25 C26 1.513(7) .
C26 C28 1.367(9) .
C26 C27 1.373(8) .
C27 C29 1.400(8) .
C27 H27 0.9300 .
C28 C30 1.402(8) .
C28 H28 0.9300 .
C29 C31 1.377(8) .
C29 H29 0.9300 .
C30 C31 1.401(8) .
C30 H30 0.9300 .
C31 C32 1.471(7) .
C33 C34 1.485(7) .
C34 C36 1.382(8) .
C34 C35 1.387(8) .
C35 C37 1.379(8) .
C35 H35 0.9300 .
C36 C38 1.415(7) .
C36 H36 0.9300 .
C37 C39 1.369(8) .
C37 H37 0.9300 .
C38 C39 1.393(7) .
C38 H38 0.9300 .
C39 C40 1.509(7) .
C40 Gd2 2.826(5) 1_766
C41 C42 1.477(7) .
C42 C44 1.361(8) .
C42 C43 1.392(8) .
C43 C45 1.376(8) .
C43 H43 0.9300 .
C44 C46 1.393(8) .
C44 H44 0.9300 .
C45 C47 1.399(8) .
C45 H45 0.9300 .
C46 C47 1.355(8) .
C46 H46 0.9300 .
C47 C48 1.511(7) .
C48 Gd1 2.820(6) 1_554
C49 H49A 0.9600 .
C49 H49B 0.9600 .
C49 H49C 0.9600 .
C50 H50A 0.9600 .
C50 H50B 0.9600 .
C50 H50C 0.9600 .
C51 H51A 0.9600 .
C51 H51B 0.9600 .
C51 H51C 0.9600 .
C53 H53A 0.9600 .
C53 H53B 0.9600 .
C53 H53C 0.9600 .
C54 H54A 0.9600 .
C54 H54B 0.9600 .
C54 H54C 0.9600 .
C55 H55A 0.9600 .
C55 H55B 0.9600 .
C55 H55C 0.9600 .
C56 H56A 0.9600 .
C56 H56B 0.9600 .
C56 H56C 0.9600 .
C57 H57A 0.9600 .
C57 H57B 0.9600 .
C57 H57C 0.9600 .
C58 H58A 0.9600 .
C58 H58B 0.9600 .
C58 H58C 0.9600 .
C59 H59A 0.9600 .
C59 H59B 0.9600 .
C59 H59C 0.9600 .
C60 H60A 0.9600 .
C60 H60B 0.9600 .
C60 H60C 0.9600 .

loop_
_geom_torsion_atom_site_label_1
_geom_torsion_atom_site_label_2
_geom_torsion_atom_site_label_3
_geom_torsion_atom_site_label_4
_geom_torsion
_geom_torsion_site_symmetry_1
_geom_torsion_site_symmetry_4
O13 Gd1 O1 C1 -158.9(4) . .
O15 Gd1 O1 C1 55.8(4) . .
O14 Gd1 O1 C1 -84.0(4) . .
O2 Gd1 O1 C1 0.1(4) . .
O11 Gd1 O1 C1 134.8(4) 1_556 .
O7 Gd1 O1 C1 -24.3(5) . .
O8 Gd1 O1 C1 -93.7(5) . .
O12 Gd1 O1 C1 126.5(4) 1_556 .
C48 Gd1 O1 C1 133.1(4) 1_556 .
C25 Gd1 O1 C1 -46.7(5) . .
O13 Gd1 O2 C1 30.1(6) . .
O15 Gd1 O2 C1 -123.2(5) . .
O14 Gd1 O2 C1 83.8(4) . .
O11 Gd1 O2 C1 -98.6(5) 1_556 .
O7 Gd1 O2 C1 158.6(5) . .
O8 Gd1 O2 C1 150.9(4) . .
O12 Gd1 O2 C1 -52.7(5) 1_556 .
O1 Gd1 O2 C1 -0.1(4) . .
C48 Gd1 O2 C1 -67.3(5) 1_556 .
C25 Gd1 O2 C1 153.8(4) . .
O16 Gd2 O5 C24 74.6(4) . .
O18 Gd2 O5 C24 -72.7(4) . .
O17 Gd2 O5 C24 143.6(4) . .
O10 Gd2 O5 C24 -138.3(4) 1_344 .
O3 Gd2 O5 C24 3.4(4) 1_554 .
O4 Gd2 O5 C24 70.5(6) 1_554 .
O9 Gd2 O5 C24 -148.6(4) 1_344 .
O6 Gd2 O5 C24 0.7(3) . .
C16 Gd2 O5 C24 25.9(5) 1_554 .
C40 Gd2 O5 C24 -144.5(4) 1_344 .
O16 Gd2 O6 C24 -93.9(4) . .
O18 Gd2 O6 C24 93.7(4) . .
O17 Gd2 O6 C24 -56.7(4) . .
O5 Gd2 O6 C24 -0.7(3) . .
O10 Gd2 O6 C24 96.8(4) 1_344 .
O3 Gd2 O6 C24 -178.2(4) 1_554 .
O4 Gd2 O6 C24 -158.7(4) 1_554 .
O9 Gd2 O6 C24 33.2(4) 1_344 .
C16 Gd2 O6 C24 -165.8(4) 1_554 .
C40 Gd2 O6 C24 55.6(4) 1_344 .
O13 Gd1 O7 C25 -34.6(5) . .
O15 Gd1 O7 C25 114.0(5) . .
O14 Gd1 O7 C25 -87.2(5) . .
O2 Gd1 O7 C25 -169.3(5) . .
O11 Gd1 O7 C25 48.8(5) 1_556 .
O8 Gd1 O7 C25 2.7(4) . .
O12 Gd1 O7 C25 97.8(5) 1_556 .
O1 Gd1 O7 C25 -149.5(4) . .
C48 Gd1 O7 C25 62.3(5) 1_556 .
C1 Gd1 O7 C25 -160.0(4) . .
O13 Gd1 O8 C25 148.6(5) . .
O15 Gd1 O8 C25 -67.5(5) . .
O14 Gd1 O8 C25 73.1(5) . .
O2 Gd1 O8 C25 6.7(6) . .
O11 Gd1 O8 C25 -137.7(5) 1_556 .
O7 Gd1 O8 C25 -2.8(4) . .
O12 Gd1 O8 C25 -145.5(4) 1_556 .
O1 Gd1 O8 C25 82.8(6) . .
C48 Gd1 O8 C25 -144.0(5) 1_556 .
C1 Gd1 O8 C25 29.8(7) . .
C50 S1 O13 Gd1 159.2(6) . .
C49 S1 O13 Gd1 -102.1(7) . .
O15 Gd1 O13 S1 126.6(5) . .
O14 Gd1 O13 S1 -60.8(5) . .
O2 Gd1 O13 S1 -5.9(7) . .
O11 Gd1 O13 S1 145.0(5) 1_556 .
O7 Gd1 O13 S1 -112.6(5) . .
O8 Gd1 O13 S1 -141.5(5) . .
O12 Gd1 O13 S1 90.1(5) 1_556 .
O1 Gd1 O13 S1 17.4(5) . .
C48 Gd1 O13 S1 117.4(5) 1_556 .
C25 Gd1 O13 S1 -127.8(5) . .
C1 Gd1 O13 S1 7.7(6) . .
O13 Gd1 O14 C51 -166.2(16) . .
O15 Gd1 O14 C51 7.0(17) . .
O2 Gd1 O14 C51 50.4(16) . .
O11 Gd1 O14 C51 -127.4(16) 1_556 .
O7 Gd1 O14 C51 -26.5(16) . .
O8 Gd1 O14 C51 -80.2(16) . .
O12 Gd1 O14 C51 149.7(15) 1_556 .
O1 Gd1 O14 C51 103.7(16) . .
C48 Gd1 O14 C51 -169.0(15) 1_556 .
C25 Gd1 O14 C51 -54.2(16) . .
C1 Gd1 O14 C51 77.1(16) . .
C54 S3 O15 Gd1 -175.1(4) . .
C53 S3 O15 Gd1 82.4(5) . .
O13 Gd1 O15 S3 21.5(6) . .
O14 Gd1 O15 S3 -147.2(4) . .
O2 Gd1 O15 S3 168.2(5) . .
O11 Gd1 O15 S3 3.1(4) 1_556 .
O7 Gd1 O15 S3 -114.1(4) . .
O8 Gd1 O15 S3 -66.2(4) . .
O12 Gd1 O15 S3 57.6(4) 1_556 .
O1 Gd1 O15 S3 125.4(4) . .
C48 Gd1 O15 S3 30.3(4) 1_556 .
C25 Gd1 O15 S3 -90.1(4) . .
C1 Gd1 O15 S3 146.6(4) . .
C55 S4 O16 Gd2 -84.1(6) . .
C56 S4 O16 Gd2 171.1(5) . .
O18 Gd2 O16 S4 17.4(6) . .
O17 Gd2 O16 S4 -147.3(5) . .
O5 Gd2 O16 S4 -46.5(4) . .
O10 Gd2 O16 S4 176.4(3) 1_344 .
O3 Gd2 O16 S4 78.7(5) 1_554 .
O4 Gd2 O16 S4 132.1(5) 1_554 .
O9 Gd2 O16 S4 -106.7(5) 1_344 .
O6 Gd2 O16 S4 5.2(4) . .
C16 Gd2 O16 S4 105.6(5) 1_554 .
C40 Gd2 O16 S4 -141.4(4) 1_344 .
C24 Gd2 O16 S4 -21.0(4) . .
C57 S5 O17 Gd2 -54.3(7) . .
C58 S5 O17 Gd2 54.7(7) . .
O16 Gd2 O17 S5 -86.4(5) . .
O18 Gd2 O17 S5 109.1(5) . .
O5 Gd2 O17 S5 -164.4(5) . .
O10 Gd2 O17 S5 70.4(5) 1_344 .
O3 Gd2 O17 S5 -26.2(6) 1_554 .
O4 Gd2 O17 S5 -4.1(5) 1_554 .
O9 Gd2 O17 S5 125.1(5) 1_344 .
O6 Gd2 O17 S5 -123.9(5) . .
C16 Gd2 O17 S5 -17.1(5) 1_554 .
C40 Gd2 O17 S5 97.5(5) 1_344 .
C24 Gd2 O17 S5 -147.6(5) . .
C60 S6 O18 Gd2 81.6(4) . .
C59 S6 O18 Gd2 -174.2(4) . .
O16 Gd2 O18 S6 -144.2(3) . .
O17 Gd2 O18 S6 10.8(5) . .
O5 Gd2 O18 S6 -80.6(3) . .
O10 Gd2 O18 S6 49.7(3) 1_344 .
O3 Gd2 O18 S6 155.5(3) 1_554 .
O4 Gd2 O18 S6 112.5(3) 1_554 .
O9 Gd2 O18 S6 -4.9(3) 1_344 .
O6 Gd2 O18 S6 -131.9(4) . .
C16 Gd2 O18 S6 136.7(3) 1_554 .
C40 Gd2 O18 S6 22.3(3) 1_344 .
C24 Gd2 O18 S6 -105.8(3) . .
Gd1 O1 C1 O2 -0.2(7) . .
Gd1 O1 C1 C2 -179.0(5) . .
Gd1 O2 C1 O1 0.2(7) . .
Gd1 O2 C1 C2 179.1(5) . .
O13 Gd1 C1 O1 22.7(4) . .
O15 Gd1 C1 O1 -126.5(4) . .
O14 Gd1 C1 O1 90.0(4) . .
O2 Gd1 C1 O1 -179.8(7) . .
O11 Gd1 C1 O1 -64.7(5) 1_556 .
O7 Gd1 C1 O1 159.4(4) . .
O8 Gd1 C1 O1 133.9(4) . .
O12 Gd1 C1 O1 -50.0(4) 1_556 .
C48 Gd1 C1 O1 -52.9(4) 1_556 .
C25 Gd1 C1 O1 149.0(4) . .
O13 Gd1 C1 O2 -157.5(4) . .
O15 Gd1 C1 O2 53.3(4) . .
O14 Gd1 C1 O2 -90.2(5) . .
O11 Gd1 C1 O2 115.0(4) 1_556 .
O7 Gd1 C1 O2 -20.8(5) . .
O8 Gd1 C1 O2 -46.3(6) . .
O12 Gd1 C1 O2 129.8(4) 1_556 .
O1 Gd1 C1 O2 179.8(7) . .
C48 Gd1 C1 O2 126.9(4) 1_556 .
C25 Gd1 C1 O2 -31.3(5) . .
O13 Gd1 C1 C2 -167(5) . .
O15 Gd1 C1 C2 44(5) . .
O14 Gd1 C1 C2 -100(5) . .
O2 Gd1 C1 C2 -9(5) . .
O11 Gd1 C1 C2 106(5) 1_556 .
O7 Gd1 C1 C2 -30(5) . .
O8 Gd1 C1 C2 -56(5) . .
O12 Gd1 C1 C2 120(5) 1_556 .
O1 Gd1 C1 C2 170(5) . .
C48 Gd1 C1 C2 118(5) 1_556 .
C25 Gd1 C1 C2 -41(5) . .
O1 C1 C2 C3 7.2(10) . .
O2 C1 C2 C3 -171.6(7) . .
Gd1 C1 C2 C3 -163(5) . .
O1 C1 C2 C4 -173.7(7) . .
O2 C1 C2 C4 7.4(10) . .
Gd1 C1 C2 C4 16(5) . .
C4 C2 C3 C5 0.5(11) . .
C1 C2 C3 C5 179.5(7) . .
C3 C2 C4 C6 -0.6(12) . .
C1 C2 C4 C6 -179.7(7) . .
C2 C3 C5 C7 1.9(12) . .
C2 C4 C6 C7 -1.4(12) . .
C3 C5 C7 C6 -4.0(12) . .
C3 C5 C7 C8 177.6(7) . .
C4 C6 C7 C5 3.7(12) . .
C4 C6 C7 C8 -177.9(7) . .
C9 N1 C8 N3 1.2(10) . .
C9 N1 C8 C7 -178.5(6) . .
C17 N3 C8 N1 -4.8(10) . .
C17 N3 C8 C7 175.0(6) . .
C5 C7 C8 N1 24.3(9) . .
C6 C7 C8 N1 -154.1(7) . .
C5 C7 C8 N3 -155.5(7) . .
C6 C7 C8 N3 26.1(10) . .
C8 N1 C9 N2 3.8(10) . .
C8 N1 C9 C10 -177.4(6) . .
C17 N2 C9 N1 -4.5(10) . .
C17 N2 C9 C10 176.7(6) . .
N1 C9 C10 C11 26.1(9) . .
N2 C9 C10 C11 -155.0(6) . .
N1 C9 C10 C12 -154.2(6) . .
N2 C9 C10 C12 24.6(9) . .
C12 C10 C11 C13 -3.0(11) . .
C9 C10 C11 C13 176.6(6) . .
C11 C10 C12 C14 0.2(11) . .
C9 C10 C12 C14 -179.5(6) . .
C10 C11 C13 C15 2.1(12) . .
C10 C12 C14 C15 3.7(12) . .
C12 C14 C15 C13 -4.5(11) . .
C12 C14 C15 C16 178.9(7) . .
C11 C13 C15 C14 1.6(11) . .
C11 C13 C15 C16 178.2(6) . .
Gd2 O4 C16 O3 -13.6(7) 1_556 .
Gd2 O4 C16 C15 166.9(5) 1_556 .
Gd2 O3 C16 O4 13.6(7) 1_556 .
Gd2 O3 C16 C15 -166.8(5) 1_556 .
C14 C15 C16 O4 12.3(10) . .
C13 C15 C16 O4 -164.1(7) . .
C14 C15 C16 O3 -167.3(7) . .
C13 C15 C16 O3 16.3(9) . .
C14 C15 C16 Gd2 100(2) . 1_556
C13 C15 C16 Gd2 -77(2) . 1_556
C9 N2 C17 N3 0.3(10) . .
C9 N2 C17 C18 -179.4(6) . .
C8 N3 C17 N2 4.0(9) . .
C8 N3 C17 C18 -176.3(6) . .
N2 C17 C18 C20 168.9(6) . .
N3 C17 C18 C20 -10.8(10) . .
N2 C17 C18 C19 -14.5(9) . .
N3 C17 C18 C19 165.8(6) . .
C20 C18 C19 C21 -0.5(11) . .
C17 C18 C19 C21 -177.3(6) . .
C19 C18 C20 C22 0.0(11) . .
C17 C18 C20 C22 176.7(7) . .
C18 C19 C21 C23 2.2(11) . .
C18 C20 C22 C23 -1.2(11) . .
C19 C21 C23 C22 -3.4(11) . .
C19 C21 C23 C24 174.9(6) . .
C20 C22 C23 C21 2.9(11) . .
C20 C22 C23 C24 -175.5(6) . .
Gd2 O6 C24 O5 1.2(6) . .
Gd2 O6 C24 C23 -178.0(5) . .
Gd2 O5 C24 O6 -1.3(7) . .
Gd2 O5 C24 C23 177.9(5) . .
C21 C23 C24 O6 165.1(6) . .
C22 C23 C24 O6 -16.6(10) . .
C21 C23 C24 O5 -14.2(9) . .
C22 C23 C24 O5 164.2(6) . .
C21 C23 C24 Gd2 2(4) . .
C22 C23 C24 Gd2 -180(100) . .
O16 Gd2 C24 O6 78.6(4) . .
O18 Gd2 C24 O6 -78.9(4) . .
O17 Gd2 C24 O6 137.3(3) . .
O5 Gd2 C24 O6 178.8(6) . .
O10 Gd2 C24 O6 -119.8(4) 1_344 .
O3 Gd2 C24 O6 1.7(4) 1_554 .
O4 Gd2 C24 O6 31.4(5) 1_554 .
O9 Gd2 C24 O6 -150.9(4) 1_344 .
C16 Gd2 C24 O6 16.3(4) 1_554 .
C40 Gd2 C24 O6 -139.8(3) 1_344 .
O16 Gd2 C24 O5 -100.1(4) . .
O18 Gd2 C24 O5 102.3(4) . .
O17 Gd2 C24 O5 -41.4(4) . .
O10 Gd2 C24 O5 61.5(5) 1_344 .
O3 Gd2 C24 O5 -177.1(4) 1_554 .
O4 Gd2 C24 O5 -147.4(4) 1_554 .
O9 Gd2 C24 O5 30.3(4) 1_344 .
O6 Gd2 C24 O5 -178.8(6) . .
C16 Gd2 C24 O5 -162.5(3) 1_554 .
C40 Gd2 C24 O5 41.4(4) 1_344 .
O16 Gd2 C24 C23 -117(4) . .
O18 Gd2 C24 C23 85(4) . .
O17 Gd2 C24 C23 -59(4) . .
O5 Gd2 C24 C23 -17(4) . .
O10 Gd2 C24 C23 44(4) 1_344 .
O3 Gd2 C24 C23 166(4) 1_554 .
O4 Gd2 C24 C23 -165(4) 1_554 .
O9 Gd2 C24 C23 13(4) 1_344 .
O6 Gd2 C24 C23 164(4) . .
C16 Gd2 C24 C23 -180(100) 1_554 .
C40 Gd2 C24 C23 24(4) 1_344 .
Gd1 O8 C25 O7 5.1(8) . .
Gd1 O8 C25 C26 -172.2(6) . .
Gd1 O7 C25 O8 -5.1(8) . .
Gd1 O7 C25 C26 172.2(6) . .
O13 Gd1 C25 O8 -32.5(5) . .
O15 Gd1 C25 O8 113.1(5) . .
O14 Gd1 C25 O8 -100.6(5) . .
O2 Gd1 C25 O8 -174.5(5) . .
O11 Gd1 C25 O8 40.0(5) 1_556 .
O7 Gd1 C25 O8 175.1(8) . .
O12 Gd1 C25 O8 52.1(6) 1_556 .
O1 Gd1 C25 O8 -138.9(4) . .
C48 Gd1 C25 O8 41.4(5) 1_556 .
C1 Gd1 C25 O8 -161.1(4) . .
O13 Gd1 C25 O7 152.5(4) . .
O15 Gd1 C25 O7 -61.9(4) . .
O14 Gd1 C25 O7 84.4(5) . .
O2 Gd1 C25 O7 10.4(5) . .
O11 Gd1 C25 O7 -135.1(4) 1_556 .
O8 Gd1 C25 O7 -175.1(8) . .
O12 Gd1 C25 O7 -123.0(4) 1_556 .
O1 Gd1 C25 O7 46.1(6) . .
C48 Gd1 C25 O7 -133.7(4) 1_556 .
C1 Gd1 C25 O7 23.8(5) . .
O13 Gd1 C25 C26 77(4) . .
O15 Gd1 C25 C26 -137(4) . .
O14 Gd1 C25 C26 9(4) . .
O2 Gd1 C25 C26 -65(4) . .
O11 Gd1 C25 C26 150(4) 1_556 .
O7 Gd1 C25 C26 -75(4) . .
O8 Gd1 C25 C26 110(4) . .
O12 Gd1 C25 C26 162(3) 1_556 .
O1 Gd1 C25 C26 -29(4) . .
C48 Gd1 C25 C26 151(4) 1_556 .
C1 Gd1 C25 C26 -52(4) . .
O8 C25 C26 C28 163.1(8) . .
O7 C25 C26 C28 -14.2(11) . .
Gd1 C25 C26 C28 57(4) . .
O8 C25 C26 C27 -15.2(11) . .
O7 C25 C26 C27 167.5(7) . .
Gd1 C25 C26 C27 -121(3) . .
C28 C26 C27 C29 2.6(12) . .
C25 C26 C27 C29 -179.1(7) . .
C27 C26 C28 C30 -0.2(12) . .
C25 C26 C28 C30 -178.5(7) . .
C26 C27 C29 C31 -2.6(12) . .
C26 C28 C30 C31 -2.2(13) . .
C27 C29 C31 C30 0.2(11) . .
C27 C29 C31 C32 178.0(7) . .
C28 C30 C31 C29 2.1(11) . .
C28 C30 C31 C32 -175.7(7) . .
C41 N5 C32 N4 -1.3(10) . .
C41 N5 C32 C31 -180.0(6) . .
C33 N4 C32 N5 1.8(9) . .
C33 N4 C32 C31 -179.5(6) . .
C29 C31 C32 N5 176.2(6) . .
C30 C31 C32 N5 -6.0(10) . .
C29 C31 C32 N4 -2.6(9) . .
C30 C31 C32 N4 175.2(7) . .
C41 N6 C33 N4 0.2(9) . .
C41 N6 C33 C34 177.8(6) . .
C32 N4 C33 N6 -1.2(9) . .
C32 N4 C33 C34 -178.8(5) . .
N6 C33 C34 C36 4.7(9) . .
N4 C33 C34 C36 -177.6(6) . .
N6 C33 C34 C35 -175.8(6) . .
N4 C33 C34 C35 1.9(9) . .
C36 C34 C35 C37 -0.3(11) . .
C33 C34 C35 C37 -179.8(7) . .
C35 C34 C36 C38 -0.2(10) . .
C33 C34 C36 C38 179.3(6) . .
C34 C35 C37 C39 0.4(12) . .
C34 C36 C38 C39 0.7(10) . .
C35 C37 C39 C38 0.1(11) . .
C35 C37 C39 C40 179.4(7) . .
C36 C38 C39 C37 -0.6(10) . .
C36 C38 C39 C40 -180.0(6) . .
Gd2 O9 C40 O10 -2.3(6) 1_766 .
Gd2 O9 C40 C39 178.5(5) 1_766 .
Gd2 O10 C40 O9 2.3(6) 1_766 .
Gd2 O10 C40 C39 -178.4(5) 1_766 .
C37 C39 C40 O9 7.7(9) . .
C38 C39 C40 O9 -172.9(6) . .
C37 C39 C40 O10 -171.5(6) . .
C38 C39 C40 O10 7.9(9) . .
C37 C39 C40 Gd2 129(15) . 1_766
C38 C39 C40 Gd2 -51(16) . 1_766
C32 N5 C41 N6 0.1(10) . .
C32 N5 C41 C42 179.0(6) . .
C33 N6 C41 N5 0.4(10) . .
C33 N6 C41 C42 -178.5(6) . .
N5 C41 C42 C44 -179.3(7) . .
N6 C41 C42 C44 -0.3(10) . .
N5 C41 C42 C43 0.8(10) . .
N6 C41 C42 C43 179.8(6) . .
C44 C42 C43 C45 1.6(11) . .
C41 C42 C43 C45 -178.6(6) . .
C43 C42 C44 C46 -2.7(12) . .
C41 C42 C44 C46 177.4(7) . .
C42 C43 C45 C47 1.5(11) . .
C42 C44 C46 C47 0.8(13) . .
C44 C46 C47 C45 2.3(11) . .
C44 C46 C47 C48 -178.1(7) . .
C43 C45 C47 C46 -3.4(10) . .
C43 C45 C47 C48 177.0(6) . .
Gd1 O11 C48 O12 -11.8(6) 1_554 .
Gd1 O11 C48 C47 164.0(5) 1_554 .
Gd1 O12 C48 O11 11.5(6) 1_554 .
Gd1 O12 C48 C47 -164.1(5) 1_554 .
C46 C47 C48 O11 -3.3(9) . .
C45 C47 C48 O11 176.3(6) . .
C46 C47 C48 O12 172.5(7) . .
C45 C47 C48 O12 -7.8(9) . .
C46 C47 C48 Gd1 74.5(18) . 1_554
C45 C47 C48 Gd1 -105.9(16) . 1_554

loop_
_platon_squeeze_void_nr
_platon_squeeze_void_average_x
_platon_squeeze_void_average_y
_platon_squeeze_void_average_z
_platon_squeeze_void_volume
_platon_squeeze_void_count_electrons
1 0.500 1.000 1.000 715.6 79.0
